data_7237842
loop_
_publ_author_name
'Ptak, Maciej'
'Collings, Ines E.'
'Svane, Katrine L.'
'Sieradzki, Adam'
'Paraguassu, Waldeci'
'M\;aczka, Miros\/law'

_publ_section_title
;
 Pressure-enhanced ferroelectric polarisation in a polar perovskite-like
 [C2H5NH3]Na0.5Cr0.5(HCOO)3 metal--organic framework
;
_journal_issue 28
_journal_name_full 'Journal of Materials Chemistry C'
_journal_page_first 8660
_journal_paper_doi 10.1039/C9TC01924C
_journal_volume 7
_journal_year 2019
_chemical_formula_moiety 'C6 H6 Cr Na O12, 2(C2 H8 N)'
_chemical_formula_sum 'C10 H22 Cr N2 Na O12'
_chemical_formula_weight 437.28
_space_group_crystal_system monoclinic
_space_group_IT_number 7
_space_group_name_Hall 'P -2yac'
_space_group_name_H-M_alt 'P 1 n 1'
_atom_sites_solution_hydrogens geom
_audit_creation_method SHELXL-2016/6
_audit_update_record
;
2019-02-11 deposited with the CCDC.	2019-06-20 downloaded from the CCDC.
;
_cell_angle_alpha 90
_cell_angle_beta 90.821(4)
_cell_angle_gamma 90
_cell_formula_units_Z 2
_cell_length_a 8.01346(13)
_cell_length_b 8.80029(17)
_cell_length_c 11.657(2)
_cell_measurement_reflns_used 462
_cell_measurement_temperature 293(2)
_cell_measurement_theta_max 16.8870
_cell_measurement_theta_min 1.9860
_cell_volume 821.98(14)
_computing_cell_refinement 'CrysAlisPro (Agilent Technologies, 2013)'
_computing_data_reduction 'CrysAlisPro (Agilent Technologies, 2013)'
_computing_molecular_graphics 'SHELXLE-2011 (Huebschle, 2011)'
_computing_structure_refinement 'SHELXL-2016/6 (Sheldrick, 2016)'
_computing_structure_solution 'SHELXT 2014/5 (Sheldrick, 2014)'
_diffrn_ambient_pressure '2.40 GPa'
_diffrn_ambient_temperature 293(2)
_diffrn_detector_area_resol_mean 7
_diffrn_measured_fraction_theta_full 0.458
_diffrn_measured_fraction_theta_max 0.259
_diffrn_measurement_device_type 'ID15B beamline, ESRF'
_diffrn_measurement_method 'omega scans'
_diffrn_radiation_type synchrotron
_diffrn_radiation_wavelength 0.41134
_diffrn_reflns_av_R_equivalents 0.0270
_diffrn_reflns_av_unetI/netI 0.0490
_diffrn_reflns_Laue_measured_fraction_full 0.458
_diffrn_reflns_Laue_measured_fraction_max 0.259
_diffrn_reflns_limit_h_max 14
_diffrn_reflns_limit_h_min -14
_diffrn_reflns_limit_k_max 16
_diffrn_reflns_limit_k_min -15
_diffrn_reflns_limit_l_max 7
_diffrn_reflns_limit_l_min -6
_diffrn_reflns_number 3029
_diffrn_reflns_point_group_measured_fraction_full 0.428
_diffrn_reflns_point_group_measured_fraction_max 0.216
_diffrn_reflns_theta_full 14.288
_diffrn_reflns_theta_max 21.984
_diffrn_reflns_theta_min 2.222
_diffrn_source synchrotron
_exptl_absorpt_coefficient_mu 0.188
_exptl_absorpt_correction_T_max 1.00000
_exptl_absorpt_correction_T_min 0.92338
_exptl_absorpt_correction_type multi-scan
_exptl_absorpt_process_details
;
CrysAlisPro 1.171.39.46 (Rigaku Oxford Diffraction, 2018)
Empirical absorption correction using spherical harmonics,
 implemented in SCALE3 ABSPACK scaling algorithm.
;
_exptl_crystal_colour 'dark blue'
_exptl_crystal_density_diffrn 1.767
_exptl_crystal_description block
_exptl_crystal_F_000 454
_exptl_crystal_size_max 0.060
_exptl_crystal_size_mid 0.050
_exptl_crystal_size_min 0.030
_refine_diff_density_max 0.346
_refine_diff_density_min -0.473
_refine_diff_density_rms 0.047
_refine_ls_abs_structure_details
;
 Flack x determined using 590 quotients [(I+)-(I-)]/[(I+)+(I-)]
 (Parsons, Flack and Wagner, Acta Cryst. B69 (2013) 249-259).
;
_refine_ls_abs_structure_Flack 1.00(7)
_refine_ls_extinction_method none
_refine_ls_goodness_of_fit_ref 1.125
_refine_ls_hydrogen_treatment constr
_refine_ls_matrix_type full
_refine_ls_number_parameters 239
_refine_ls_number_reflns 2247
_refine_ls_number_restraints 20
_refine_ls_restrained_S_all 1.120
_refine_ls_R_factor_all 0.0616
_refine_ls_R_factor_gt 0.0428
_refine_ls_shift/su_max 0.000
_refine_ls_shift/su_mean 0.000
_refine_ls_structure_factor_coef Fsqd
_refine_ls_weighting_details 'w=1/[\s^2^(Fo^2^)+(0.0272P)^2^+0.4520P] where P=(Fo^2^+2Fc^2^)/3'
_refine_ls_weighting_scheme calc
_refine_ls_wR_factor_gt 0.0883
_refine_ls_wR_factor_ref 0.1113
_reflns_Friedel_coverage 0.668
_reflns_Friedel_fraction_full 0.397
_reflns_Friedel_fraction_max 0.173
_reflns_number_gt 1681
_reflns_number_total 2247
_reflns_threshold_expression 'I > 2\s(I)'
_cod_data_source_file c9tc01924c2.cif
_cod_data_source_block EtaNaCrF_c1_p06
_cod_original_sg_symbol_H-M 'P n'
_cod_database_code 7237842
_shelx_shelxl_version_number 2016/6
_shelx_space_group_comment
;
The symmetry employed for this shelxl refinement is uniquely defined
by the following loop, which should always be used as a source of
symmetry information in preference to the above space-group names.
They are only intended as comments.
;

loop_
_space_group_symop_operation_xyz
'x, y, z'
'x+1/2, -y, z+1/2'

loop_
_atom_site_label
_atom_site_type_symbol
_atom_site_fract_x
_atom_site_fract_y
_atom_site_fract_z
_atom_site_U_iso_or_equiv
_atom_site_adp_type
_atom_site_occupancy
_atom_site_site_symmetry_order
_atom_site_calc_flag
_atom_site_refinement_flags_posn
_atom_site_refinement_flags_adp
Cr1 Cr 0.58282(13) 0.78295(11) 0.5017(2) 0.0303(10) Uani 1 1 d . .
Na1 Na 0.0793(5) 0.2826(3) 0.5024(9) 0.031(2) Uani 1 1 d . .
C1 C 0.8596(9) 0.5744(9) 0.5300(17) 0.042(9) Uani 1 1 d . U
H1 H 0.819385 0.532760 0.461729 0.050 Uiso 1 1 calc R U
C2 C 0.6475(11) 0.7599(9) 0.257(2) 0.036(6) Uani 1 1 d . U
H2 H 0.536424 0.729826 0.251080 0.044 Uiso 1 1 calc R U
C3 C 0.3544(9) 0.5296(8) 0.4721(16) 0.036(8) Uani 1 1 d . U
H3 H 0.289114 0.581013 0.524758 0.043 Uiso 1 1 calc R U
C4 C 0.5143(11) 0.7503(11) 0.743(2) 0.040(7) Uani 1 1 d . U
H4 H 0.627293 0.770937 0.753939 0.048 Uiso 1 1 calc R U
C5 C 0.7922(9) 1.0548(8) 0.5261(16) 0.041(8) Uani 1 1 d . U
H5 H 0.852381 1.017859 0.464438 0.050 Uiso 1 1 calc R U
C6 C 0.3092(9) 0.9948(8) 0.4750(16) 0.045(8) Uani 1 1 d . U
H6 H 0.354220 1.039493 0.540823 0.054 Uiso 1 1 calc R U
O1 O 0.7822(5) 0.6861(5) 0.5711(12) 0.050(6) Uani 1 1 d . U
O2 O 0.9860(6) 0.5163(6) 0.5746(13) 0.045(6) Uani 1 1 d . U
O3 O 0.7068(7) 0.7994(7) 0.3601(16) 0.040(6) Uani 1 1 d . U
O4 O 0.7262(7) 0.7605(8) 0.1734(14) 0.048(6) Uani 1 1 d . U
O5 O 0.4974(5) 0.5853(5) 0.4483(10) 0.036(5) Uani 1 1 d . U
O6 O 0.2989(7) 0.4137(7) 0.4300(13) 0.060(8) Uani 1 1 d . U
O7 O 0.4563(8) 0.7597(7) 0.6449(16) 0.045(7) Uani 1 1 d . U
O8 O 0.4328(7) 0.7151(8) 0.8295(16) 0.054(7) Uani 1 1 d . U
O9 O 0.6643(6) 0.9796(5) 0.5584(11) 0.045(6) Uani 1 1 d . U
O10 O 0.8385(7) 1.1703(6) 0.5710(13) 0.056(7) Uani 1 1 d . U
O11 O 0.3849(6) 0.8817(5) 0.4310(11) 0.029(6) Uani 1 1 d . U
O12 O 0.1782(6) 1.0474(6) 0.4335(12) 0.053(7) Uani 1 1 d . U
C7 C 0.1198(10) 0.7120(8) 0.2819(19) 0.052(10) Uani 1 1 d . .
H7A H 0.240365 0.719219 0.288273 0.062 Uiso 1 1 calc R U
H7B H 0.078905 0.676146 0.355025 0.062 Uiso 1 1 calc R U
C8 C 0.0778(13) 0.6023(11) 0.195(2) 0.088(14) Uani 1 1 d . .
H8A H 0.136538 0.509283 0.210693 0.132 Uiso 1 1 calc R U
H8B H 0.109084 0.640613 0.121543 0.132 Uiso 1 1 calc R U
H8C H -0.040176 0.583681 0.195654 0.132 Uiso 1 1 calc R U
C9 C 0.0253(9) 0.7862(9) 0.7937(19) 0.065(11) Uani 1 1 d . .
H9A H 0.057224 0.829963 0.867195 0.077 Uiso 1 1 calc R U
H9B H -0.095237 0.775655 0.791727 0.077 Uiso 1 1 calc R U
C10 C 0.0781(13) 0.8903(10) 0.699(2) 0.051(11) Uani 1 1 d . .
H10A H 0.060248 0.841207 0.626512 0.076 Uiso 1 1 calc R U
H10B H 0.194395 0.914284 0.708702 0.076 Uiso 1 1 calc R U
H10C H 0.013661 0.982166 0.701791 0.076 Uiso 1 1 calc R U
N1 N 0.0529(8) 0.8613(8) 0.2603(17) 0.045(8) Uani 1 1 d . .
H1A H 0.091515 0.925576 0.313271 0.067 Uiso 1 1 calc R U
H1B H -0.057958 0.858009 0.262948 0.067 Uiso 1 1 calc R U
H1C H 0.083873 0.892594 0.191144 0.067 Uiso 1 1 calc R U
N2 N 0.1020(8) 0.6369(8) 0.7822(17) 0.049(8) Uani 1 1 d . .
H2A H 0.211942 0.645066 0.792269 0.074 Uiso 1 1 calc R U
H2B H 0.079864 0.600085 0.712552 0.074 Uiso 1 1 calc R U
H2C H 0.061044 0.574419 0.834847 0.074 Uiso 1 1 calc R U

loop_
_atom_site_aniso_label
_atom_site_aniso_U_11
_atom_site_aniso_U_22
_atom_site_aniso_U_33
_atom_site_aniso_U_23
_atom_site_aniso_U_13
_atom_site_aniso_U_12
Cr1 0.0263(3) 0.0345(4) 0.030(3) -0.0018(8) 0.0001(6) 0.0002(4)
Na1 0.0318(9) 0.0327(9) 0.027(8) 0.0000(19) -0.0008(16) -0.0010(10)
C1 0.037(3) 0.049(4) 0.04(3) -0.006(6) 0.000(5) 0.004(3)
C2 0.033(4) 0.039(3) 0.04(2) 0.000(6) 0.001(6) -0.002(3)
C3 0.037(3) 0.045(3) 0.03(3) 0.002(6) 0.001(6) -0.006(3)
C4 0.028(3) 0.048(3) 0.04(2) -0.013(7) -0.005(6) -0.003(3)
C5 0.035(3) 0.042(3) 0.05(3) -0.005(5) 0.015(6) -0.005(3)
C6 0.036(3) 0.039(3) 0.06(3) -0.008(5) -0.001(5) 0.005(3)
O1 0.0291(18) 0.042(2) 0.08(2) -0.005(4) -0.002(4) 0.0080(18)
O2 0.041(3) 0.048(3) 0.05(2) -0.014(4) -0.012(5) 0.011(2)
O3 0.034(2) 0.048(3) 0.037(19) -0.005(5) 0.003(5) -0.007(2)
O4 0.040(3) 0.068(4) 0.04(2) -0.006(6) 0.006(6) 0.000(2)
O5 0.0296(18) 0.038(2) 0.040(18) -0.008(3) 0.001(3) -0.0062(16)
O6 0.053(3) 0.055(3) 0.07(3) -0.013(5) 0.011(5) -0.022(3)
O7 0.032(3) 0.055(3) 0.05(2) 0.009(6) -0.001(5) 0.001(2)
O8 0.038(3) 0.083(5) 0.04(2) 0.000(6) -0.004(6) -0.006(3)
O9 0.038(2) 0.039(2) 0.059(19) -0.002(4) 0.010(4) -0.0057(19)
O10 0.054(3) 0.047(3) 0.07(2) -0.012(4) 0.017(5) -0.017(2)
O11 0.040(2) 0.039(2) 0.006(19) -0.009(3) -0.007(4) 0.0048(18)
O12 0.039(2) 0.043(3) 0.08(2) -0.002(4) -0.004(4) 0.011(2)
C7 0.044(4) 0.045(4) 0.07(3) 0.001(6) -0.003(6) 0.002(3)
C8 0.062(5) 0.047(4) 0.16(4) -0.015(9) 0.008(10) -0.006(4)
C9 0.040(3) 0.052(4) 0.10(4) -0.014(7) 0.004(7) 0.001(3)
C10 0.072(6) 0.043(4) 0.04(4) 0.000(7) -0.004(9) 0.000(4)
N1 0.045(3) 0.051(4) 0.04(3) 0.007(5) 0.002(5) -0.011(3)
N2 0.039(3) 0.055(4) 0.05(3) 0.003(6) -0.003(5) -0.011(3)

loop_
_atom_type_symbol
_atom_type_description
_atom_type_scat_dispersion_real
_atom_type_scat_dispersion_imag
_atom_type_scat_source
C C -0.0001 0.0005 'International Tables Vol C Tables 4.2.6.8 and 6.1.1.4'
H H 0.0000 0.0000 'International Tables Vol C Tables 4.2.6.8 and 6.1.1.4'
N N 0.0006 0.0010 'International Tables Vol C Tables 4.2.6.8 and 6.1.1.4'
O O 0.0018 0.0018 'International Tables Vol C Tables 4.2.6.8 and 6.1.1.4'
Na Na 0.0097 0.0079 'International Tables Vol C Tables 4.2.6.8 and 6.1.1.4'
Cr Cr 0.1612 0.2220 'International Tables Vol C Tables 4.2.6.8 and 6.1.1.4'

loop_
_geom_angle_atom_site_label_1
_geom_angle_atom_site_label_2
_geom_angle_atom_site_label_3
_geom_angle
_geom_angle_site_symmetry_1
_geom_angle_site_symmetry_3
O3 Cr1 O9 92.8(4) . .
O3 Cr1 O5 88.7(4) . .
O9 Cr1 O5 178.5(5) . .
O3 Cr1 O1 87.7(5) . .
O9 Cr1 O1 88.8(3) . .
O5 Cr1 O1 91.4(3) . .
O3 Cr1 O7 178.3(3) . .
O9 Cr1 O7 88.8(4) . .
O5 Cr1 O7 89.7(4) . .
O1 Cr1 O7 91.8(5) . .
O3 Cr1 O11 91.7(5) . .
O9 Cr1 O11 90.8(3) . .
O5 Cr1 O11 89.0(3) . .
O1 Cr1 O11 179.3(4) . .
O7 Cr1 O11 88.8(4) . .
O6 Na1 O8 93.3(6) . 2_464
O6 Na1 O10 174.1(4) . 1_445
O8 Na1 O10 83.7(5) 2_464 1_445
O6 Na1 O4 90.9(5) . 2_465
O8 Na1 O4 171.1(3) 2_464 2_465
O10 Na1 O4 92.8(5) 1_445 2_465
O6 Na1 O2 86.6(3) . 1_455
O8 Na1 O2 98.3(4) 2_464 1_455
O10 Na1 O2 88.8(3) 1_445 1_455
O4 Na1 O2 89.8(5) 2_465 1_455
O6 Na1 O12 93.0(4) . 1_545
O8 Na1 O12 83.1(5) 2_464 1_545
O10 Na1 O12 91.6(3) 1_445 1_545
O4 Na1 O12 88.8(4) 2_465 1_545
O2 Na1 O12 178.6(6) 1_455 1_545
O6 Na1 C2 107.2(5) . 2_465
O8 Na1 C2 159.0(3) 2_464 2_465
O10 Na1 C2 75.5(5) 1_445 2_465
O4 Na1 C2 20.2(3) 2_465 2_465
O2 Na1 C2 79.1(5) 1_455 2_465
O12 Na1 C2 99.7(5) 1_545 2_465
O6 Na1 C5 161.7(7) . 1_445
O8 Na1 C5 73.3(4) 2_464 1_445
O10 Na1 C5 20.3(4) 1_445 1_445
O4 Na1 C5 100.8(5) 2_465 1_445
O2 Na1 C5 107.3(3) 1_455 1_445
O12 Na1 C5 73.3(2) 1_545 1_445
C2 Na1 C5 87.5(5) 2_465 1_445
O6 Na1 C4 78.7(5) . 2_464
O8 Na1 C4 21.4(3) 2_464 2_464
O10 Na1 C4 99.7(5) 1_445 2_464
O4 Na1 C4 154.4(4) 2_465 2_464
O2 Na1 C4 112.6(5) 1_455 2_464
O12 Na1 C4 68.7(5) 1_545 2_464
C2 Na1 C4 167.5(2) 2_465 2_464
C5 Na1 C4 84.8(5) 1_445 2_464
O6 Na1 C3 18.9(4) . .
O8 Na1 C3 104.2(5) 2_464 .
O10 Na1 C3 158.2(5) 1_445 .
O4 Na1 C3 82.0(4) 2_465 .
O2 Na1 C3 70.1(3) 1_455 .
O12 Na1 C3 109.3(3) 1_545 .
C2 Na1 C3 94.5(4) 2_465 .
C5 Na1 C3 176.3(3) 1_445 .
C4 Na1 C3 93.7(5) 2_464 .
O2 C1 O1 124.4(16) . .
O2 C1 H1 117.8 . .
O1 C1 H1 117.8 . .
O4 C2 O3 124.2(10) . .
O4 C2 Na1 43.7(10) . 2_564
O3 C2 Na1 166.4(10) . 2_564
O4 C2 H2 117.9 . .
O3 C2 H2 117.9 . .
Na1 C2 H2 74.6 2_564 .
O6 C3 O5 123.9(12) . .
O6 C3 Na1 37.3(6) . .
O5 C3 Na1 158.0(6) . .
O6 C3 H3 118.0 . .
O5 C3 H3 118.0 . .
Na1 C3 H3 81.9 . .
O7 C4 O8 124.9(10) . .
O7 C4 Na1 167.6(10) . 2_565
O8 C4 Na1 42.8(10) . 2_565
O7 C4 H4 117.6 . .
O8 C4 H4 117.6 . .
Na1 C4 H4 74.8 2_565 .
O10 C5 O9 123.6(13) . .
O10 C5 Na1 42.0(5) . 1_665
O9 C5 Na1 165.6(11) . 1_665
O10 C5 H5 118.2 . .
O9 C5 H5 118.2 . .
Na1 C5 H5 76.2 1_665 .
O12 C6 O11 122.6(15) . .
O12 C6 H6 118.7 . .
O11 C6 H6 118.7 . .
C1 O1 Cr1 125.5(12) . .
C1 O2 Na1 118.2(9) . 1_655
C2 O3 Cr1 124.5(7) . .
C2 O4 Na1 116.1(9) . 2_564
C3 O5 Cr1 125.4(8) . .
C3 O6 Na1 123.8(10) . .
C4 O7 Cr1 127.0(8) . .
C4 O8 Na1 115.8(9) . 2_565
C5 O9 Cr1 128.4(9) . .
C5 O10 Na1 117.7(9) . 1_665
C6 O11 Cr1 123.9(11) . .
C6 O12 Na1 118.8(9) . 1_565
C8 C7 N1 114.1(16) . .
C8 C7 H7A 108.7 . .
N1 C7 H7A 108.7 . .
C8 C7 H7B 108.7 . .
N1 C7 H7B 108.7 . .
H7A C7 H7B 107.6 . .
C7 C8 H8A 109.5 . .
C7 C8 H8B 109.5 . .
H8A C8 H8B 109.5 . .
C7 C8 H8C 109.5 . .
H8A C8 H8C 109.5 . .
H8B C8 H8C 109.5 . .
N2 C9 C10 111.1(13) . .
N2 C9 H9A 109.4 . .
C10 C9 H9A 109.4 . .
N2 C9 H9B 109.4 . .
C10 C9 H9B 109.4 . .
H9A C9 H9B 108.0 . .
C9 C10 H10A 109.5 . .
C9 C10 H10B 109.5 . .
H10A C10 H10B 109.5 . .
C9 C10 H10C 109.5 . .
H10A C10 H10C 109.5 . .
H10B C10 H10C 109.5 . .
C7 N1 H1A 109.5 . .
C7 N1 H1B 109.5 . .
H1A N1 H1B 109.5 . .
C7 N1 H1C 109.5 . .
H1A N1 H1C 109.5 . .
H1B N1 H1C 109.5 . .
C9 N2 H2A 109.5 . .
C9 N2 H2B 109.5 . .
H2A N2 H2B 109.5 . .
C9 N2 H2C 109.5 . .
H2A N2 H2C 109.5 . .
H2B N2 H2C 109.5 . .

loop_
_geom_bond_atom_site_label_1
_geom_bond_atom_site_label_2
_geom_bond_distance
_geom_bond_site_symmetry_2
Cr1 O3 1.944(16) .
Cr1 O9 1.960(7) .
Cr1 O5 1.967(6) .
Cr1 O1 1.974(7) .
Cr1 O7 1.976(16) .
Cr1 O11 1.978(8) .
Na1 O6 2.277(9) .
Na1 O8 2.32(2) 2_464
Na1 O10 2.320(8) 1_445
Na1 O4 2.331(19) 2_465
Na1 O2 2.348(8) 1_455
Na1 O12 2.362(8) 1_545
Na1 C2 3.03(3) 2_465
Na1 C5 3.067(7) 1_445
Na1 C4 3.07(3) 2_464
Na1 C3 3.119(8) .
C1 O2 1.242(14) .
C1 O1 1.260(12) .
C1 H1 0.9300 .
C2 O4 1.17(2) .
C2 O3 1.33(3) .
C2 H2 0.9300 .
C3 O6 1.213(13) .
C3 O5 1.280(8) .
C3 H3 0.9300 .
C4 O7 1.23(3) .
C4 O8 1.24(3) .
C4 H4 0.9300 .
C5 O10 1.199(14) .
C5 O9 1.281(9) .
C5 H5 0.9300 .
C6 O12 1.239(13) .
C6 O11 1.277(11) .
C6 H6 0.9300 .
C7 C8 1.43(3) .
C7 N1 1.440(11) .
C7 H7A 0.9700 .
C7 H7B 0.9700 .
C8 H8A 0.9600 .
C8 H8B 0.9600 .
C8 H8C 0.9600 .
C9 N2 1.458(10) .
C9 C10 1.50(2) .
C9 H9A 0.9700 .
C9 H9B 0.9700 .
C10 H10A 0.9600 .
C10 H10B 0.9600 .
C10 H10C 0.9600 .
N1 H1A 0.8900 .
N1 H1B 0.8900 .
N1 H1C 0.8900 .
N2 H2A 0.8900 .
N2 H2B 0.8900 .
N2 H2C 0.8900 .
